data_2014503
loop_
_publ_author_name
'Santu Chakraborty'
'B. Samanta'
'C. R. Chowdhury'
'S. Mitra'
'Alok K. Mukherjee'

_publ_section_title
{4-Bromo-2-[2-(5-bromo-2-oxidobenzylideneaminomethyl)phenyliminomethyl]phenolato-\k^4^<i>O</i>,<i>N</i>,<i>N</i>',<i>O</i>'}nickel(II)
_journal_issue 11
_journal_name_full 'Acta Crystallographica Section C'
_journal_page_first m578
_journal_page_last m580
_journal_paper_doi 10.1107/S0108270104022899
_journal_volume 60
_journal_year 2004
_chemical_formula_iupac '[Ni (C21 H14 Br2 N2 O2)]'
_chemical_formula_moiety 'C21 H14 Br2 N2 Ni O2'
_chemical_formula_sum 'C21 H14 Br2 N2 Ni O2'
_chemical_formula_weight 544.87
_chemical_name_systematic
;
{4-Bromo-2-[2-(5-bromo-2-
oxidobenzylideneaminomethyl)phenyliminomethyl]phenolato-
\k^4^O,N,N',O'}nickel(II)
;
_space_group_IT_number 2
_symmetry_cell_setting triclinic
_symmetry_space_group_name_Hall '-P 1'
_symmetry_space_group_name_H-M 'P -1'
_atom_sites_solution_hydrogens geom
_atom_sites_solution_primary direct
_atom_sites_solution_secondary difmap
_audit_creation_method SHELXL-97
_cell_angle_alpha 100.090(10)
_cell_angle_beta 99.830(10)
_cell_angle_gamma 95.630(10)
_cell_formula_units_Z 2
_cell_length_a 7.228(5)
_cell_length_b 10.834(7)
_cell_length_c 12.831(8)
_cell_measurement_reflns_used 110
_cell_measurement_temperature 293(2)
_cell_measurement_theta_max 26.0
_cell_measurement_theta_min 1.2
_cell_volume 966.2(11)
_computing_cell_refinement 'SMART (Bruker, 1998)'
_computing_data_collection 'SMART (Bruker, 1998)'
_computing_data_reduction SMART
_computing_molecular_graphics 'ORTEP-3 for Windows (Farrugia, 1997) and CAMERON (Watkin et al., 1993)'
_computing_publication_material 'SHELXL97 and PARST95 (Nardelli, 1995)'
_computing_structure_refinement 'SHELXL97 (Sheldrick, 1997)'
_computing_structure_solution 'SHELXS97 (Sheldrick, 1997)'
_diffrn_ambient_temperature 293(2)
_diffrn_measured_fraction_theta_full 0.987
_diffrn_measured_fraction_theta_max 0.987
_diffrn_measurement_device_type 'Bruker SMART CCD area-detector'
_diffrn_measurement_method '\f and \w scans'
_diffrn_radiation_monochromator graphite
_diffrn_radiation_source 'fine-focus sealed tube'
_diffrn_radiation_type MoK\a
_diffrn_radiation_wavelength 0.71073
_diffrn_reflns_av_R_equivalents 0.0236
_diffrn_reflns_av_sigmaI/netI 0.0320
_diffrn_reflns_limit_h_max 8
_diffrn_reflns_limit_h_min -8
_diffrn_reflns_limit_k_max 13
_diffrn_reflns_limit_k_min -13
_diffrn_reflns_limit_l_max 15
_diffrn_reflns_limit_l_min -15
_diffrn_reflns_number 9936
_diffrn_reflns_theta_full 26.00
_diffrn_reflns_theta_max 26.00
_diffrn_reflns_theta_min 1.64
_exptl_absorpt_coefficient_mu 5.159
_exptl_absorpt_correction_T_max 0.597
_exptl_absorpt_correction_T_min 0.299
_exptl_absorpt_correction_type multi-scan
_exptl_absorpt_process_details '(SADABS; Sheldrich, 1996)'
_exptl_crystal_colour brown
_exptl_crystal_density_diffrn 1.873
_exptl_crystal_density_method 'not measured'
_exptl_crystal_description needle
_exptl_crystal_F_000 536
_exptl_crystal_size_max 0.35
_exptl_crystal_size_mid 0.12
_exptl_crystal_size_min 0.10
_refine_diff_density_max 0.740
_refine_diff_density_min -0.394
_refine_ls_extinction_method none
_refine_ls_goodness_of_fit_ref 1.018
_refine_ls_hydrogen_treatment constr
_refine_ls_matrix_type full
_refine_ls_number_parameters 253
_refine_ls_number_reflns 3752
_refine_ls_number_restraints 0
_refine_ls_restrained_S_all 1.018
_refine_ls_R_factor_all 0.0476
_refine_ls_R_factor_gt 0.0331
_refine_ls_shift/su_max 0.001
_refine_ls_shift/su_mean 0.000
_refine_ls_structure_factor_coef Fsqd
_refine_ls_weighting_details 'calc w=1/[\s^2^(Fo^2^)+(0.0412P)^2^+0.2635P] where P=(Fo^2^+2Fc^2^)/3'
_refine_ls_weighting_scheme calc
_refine_ls_wR_factor_gt 0.0759
_refine_ls_wR_factor_ref 0.0816
_reflns_number_gt 2981
_reflns_number_total 3752
_reflns_threshold_expression I>2\s(I)
_cod_data_source_file hj1022.cif
_cod_data_source_block I
_cod_database_code 2014503
_cod_database_fobs_code 2014503

loop_
_symmetry_equiv_pos_as_xyz
'x, y, z'
'-x, -y, -z'

loop_
_atom_site_label
_atom_site_fract_x
_atom_site_fract_y
_atom_site_fract_z
_atom_site_U_iso_or_equiv
_atom_site_adp_type
_atom_site_calc_flag
_atom_site_refinement_flags
_atom_site_occupancy
_atom_site_disorder_assembly
_atom_site_disorder_group
_atom_site_type_symbol
Br1 0.15193(6) 0.31365(4) 0.97644(3) 0.06638(14) Uani d . 1 . . Br
Br2 0.38440(6) 0.88639(4) 0.06741(3) 0.06703(14) Uani d . 1 . . Br
Ni 0.25506(5) 0.48784(4) 0.46153(3) 0.03464(12) Uani d . 1 . . Ni
O1 0.2083(3) 0.5570(2) 0.59536(16) 0.0418(5) Uani d . 1 . . O
O2 0.3168(3) 0.6568(2) 0.45556(16) 0.0437(5) Uani d . 1 . . O
N1 0.1594(3) 0.3215(2) 0.47186(19) 0.0354(6) Uani d . 1 . . N
N2 0.3346(3) 0.4315(2) 0.33175(19) 0.0364(6) Uani d . 1 . . N
C1 0.1910(4) 0.5004(3) 0.6751(2) 0.0372(7) Uani d . 1 . . C
C2 0.1931(5) 0.5738(3) 0.7784(3) 0.0449(8) Uani d . 1 . . C
H2 0.2016 0.6614 0.7870 0.054 Uiso calc R 1 . . H
C3 0.1829(5) 0.5190(3) 0.8651(3) 0.0476(8) Uani d . 1 . . C
H3 0.1874 0.5693 0.9324 0.057 Uiso calc R 1 . . H
C4 0.1657(4) 0.3880(3) 0.8536(2) 0.0437(8) Uani d . 1 . . C
C5 0.1528(4) 0.3124(3) 0.7554(2) 0.0439(8) Uani d . 1 . . C
H5 0.1353 0.2249 0.7481 0.053 Uiso calc R 1 . . H
C6 0.1659(4) 0.3674(3) 0.6646(2) 0.0384(7) Uani d . 1 . . C
C7 0.1380(4) 0.2877(3) 0.5618(2) 0.0402(7) Uani d . 1 . . C
H7 0.1005 0.2022 0.5582 0.048 Uiso calc R 1 . . H
C8 0.0813(4) 0.2291(3) 0.3753(2) 0.0396(7) Uani d . 1 . . C
C9 -0.0956(5) 0.1594(3) 0.3643(3) 0.0490(8) Uani d . 1 . . C
H9 -0.1649 0.1718 0.4191 0.059 Uiso calc R 1 . . H
C10 -0.1669(6) 0.0710(3) 0.2698(3) 0.0617(10) Uani d . 1 . . C
H10 -0.2827 0.0214 0.2625 0.074 Uiso calc R 1 . . H
C11 -0.0674(6) 0.0565(3) 0.1871(3) 0.0605(10) Uani d . 1 . . C
H11 -0.1166 -0.0022 0.1240 0.073 Uiso calc R 1 . . H
C12 0.1062(5) 0.1292(3) 0.1977(3) 0.0482(8) Uani d . 1 . . C
H12 0.1717 0.1201 0.1410 0.058 Uiso calc R 1 . . H
C13 0.1825(5) 0.2155(3) 0.2923(2) 0.0403(7) Uani d . 1 . . C
C14 0.3681(5) 0.2981(3) 0.3073(3) 0.0436(8) Uani d . 1 . . C
H14A 0.4576 0.2795 0.3662 0.052 Uiso calc R 1 . . H
H14B 0.4204 0.2824 0.2422 0.052 Uiso calc R 1 . . H
C15 0.3598(4) 0.4982(3) 0.2605(2) 0.0395(7) Uani d . 1 . . C
H15 0.3887 0.4568 0.1966 0.047 Uiso calc R 1 . . H
C16 0.3472(4) 0.6300(3) 0.2708(2) 0.0379(7) Uani d . 1 . . C
C17 0.3652(4) 0.6861(3) 0.1820(3) 0.0446(8) Uani d . 1 . . C
H17 0.3762 0.6364 0.1170 0.054 Uiso calc R 1 . . H
C18 0.3666(5) 0.8132(3) 0.1905(3) 0.0484(8) Uani d . 1 . . C
C19 0.3590(5) 0.8884(3) 0.2881(3) 0.0543(9) Uani d . 1 . . C
H19 0.3633 0.9755 0.2939 0.065 Uiso calc R 1 . . H
C20 0.3453(5) 0.8360(3) 0.3762(3) 0.0507(8) Uani d . 1 . . C
H20 0.3431 0.8882 0.4416 0.061 Uiso calc R 1 . . H
C21 0.3343(4) 0.7036(3) 0.3701(2) 0.0392(7) Uani d . 1 . . C

loop_
_atom_site_aniso_label
_atom_site_aniso_U_11
_atom_site_aniso_U_22
_atom_site_aniso_U_33
_atom_site_aniso_U_12
_atom_site_aniso_U_13
_atom_site_aniso_U_23
Br1 0.0905(3) 0.0754(3) 0.0369(2) 0.0132(2) 0.01485(19) 0.01729(18)
Br2 0.0848(3) 0.0696(3) 0.0559(2) 0.0092(2) 0.0183(2) 0.0327(2)
Ni 0.0384(2) 0.0337(2) 0.0302(2) 0.00363(16) 0.00510(16) 0.00402(16)
O1 0.0528(13) 0.0383(12) 0.0337(11) 0.0064(10) 0.0098(10) 0.0040(9)
O2 0.0593(14) 0.0367(12) 0.0341(12) 0.0024(10) 0.0095(10) 0.0062(9)
N1 0.0385(14) 0.0347(14) 0.0317(13) 0.0034(11) 0.0060(11) 0.0047(11)
N2 0.0363(13) 0.0367(14) 0.0347(14) 0.0057(11) 0.0060(11) 0.0033(11)
C1 0.0299(15) 0.0440(18) 0.0360(17) 0.0042(13) 0.0056(13) 0.0039(14)
C2 0.053(2) 0.0424(19) 0.0379(18) 0.0085(15) 0.0094(15) 0.0010(14)
C3 0.0491(19) 0.058(2) 0.0332(17) 0.0092(16) 0.0082(14) 0.0002(15)
C4 0.0426(18) 0.056(2) 0.0330(17) 0.0067(15) 0.0073(14) 0.0107(15)
C5 0.0485(19) 0.047(2) 0.0365(18) 0.0052(15) 0.0069(14) 0.0116(15)
C6 0.0353(16) 0.0432(18) 0.0340(17) 0.0032(14) 0.0038(13) 0.0042(14)
C7 0.0428(18) 0.0371(17) 0.0396(18) 0.0047(14) 0.0065(14) 0.0066(14)
C8 0.0466(18) 0.0347(17) 0.0342(16) 0.0040(14) 0.0026(14) 0.0033(13)
C9 0.054(2) 0.0430(19) 0.0444(19) -0.0040(16) 0.0050(16) 0.0042(15)
C10 0.067(2) 0.048(2) 0.057(2) -0.0114(18) -0.0020(19) 0.0004(18)
C11 0.083(3) 0.043(2) 0.043(2) -0.003(2) -0.0016(19) -0.0034(16)
C12 0.071(2) 0.0385(19) 0.0352(17) 0.0136(17) 0.0084(16) 0.0047(14)
C13 0.0528(19) 0.0322(17) 0.0351(17) 0.0115(14) 0.0049(14) 0.0046(13)
C14 0.052(2) 0.0412(18) 0.0393(17) 0.0141(15) 0.0129(15) 0.0049(14)
C15 0.0346(16) 0.050(2) 0.0313(16) 0.0039(14) 0.0022(13) 0.0062(14)
C16 0.0329(15) 0.0430(18) 0.0368(17) 0.0027(13) 0.0023(13) 0.0105(14)
C17 0.0401(18) 0.055(2) 0.0380(18) 0.0041(15) 0.0037(14) 0.0124(15)
C18 0.0474(19) 0.056(2) 0.047(2) 0.0035(16) 0.0083(15) 0.0259(17)
C19 0.066(2) 0.0412(19) 0.060(2) 0.0049(17) 0.0154(19) 0.0189(17)
C20 0.064(2) 0.0401(19) 0.050(2) 0.0069(17) 0.0191(17) 0.0087(16)
C21 0.0384(17) 0.0408(18) 0.0372(17) 0.0021(14) 0.0042(13) 0.0090(14)

loop_
_atom_type_symbol
_atom_type_description
_atom_type_scat_dispersion_real
_atom_type_scat_dispersion_imag
_atom_type_scat_source
Br Br -0.2901 2.4595 'International Tables Vol C Tables 4.2.6.8 and 6.1.1.4'
Ni Ni 0.3393 1.1124 'International Tables Vol C Tables 4.2.6.8 and 6.1.1.4'
O O 0.0106 0.0060 'International Tables Vol C Tables 4.2.6.8 and 6.1.1.4'
N N 0.0061 0.0033 'International Tables Vol C Tables 4.2.6.8 and 6.1.1.4'
C C 0.0033 0.0016 'International Tables Vol C Tables 4.2.6.8 and 6.1.1.4'
H H 0.0000 0.0000 'International Tables Vol C Tables 4.2.6.8 and 6.1.1.4'

loop_
_geom_angle_atom_site_label_1
_geom_angle_atom_site_label_2
_geom_angle_atom_site_label_3
_geom_angle
_geom_angle_publ_flag
O1 Ni O2 82.64(10) yes
O1 Ni N2 172.20(10) yes
O2 Ni N2 92.46(10) yes
O1 Ni N1 92.65(10) yes
O2 Ni N1 172.06(10) yes
N2 Ni N1 92.87(11) yes
C1 O1 Ni 127.9(2) no
C21 O2 Ni 127.22(19) no
C7 N1 C8 115.7(3) no
C7 N1 Ni 124.0(2) no
C8 N1 Ni 119.82(19) no
C15 N2 C14 116.6(3) no
C15 N2 Ni 125.8(2) no
C14 N2 Ni 117.6(2) no
O1 C1 C6 123.4(3) no
O1 C1 C2 119.4(3) no
C6 C1 C2 117.2(3) no
C3 C2 C1 121.4(3) no
C3 C2 H2 119.3 no
C1 C2 H2 119.3 no
C2 C3 C4 120.3(3) no
C2 C3 H3 119.8 no
C4 C3 H3 119.8 no
C5 C4 C3 120.9(3) no
C5 C4 Br1 119.6(3) no
C3 C4 Br1 119.4(2) no
C4 C5 C6 119.7(3) no
C4 C5 H5 120.2 no
C6 C5 H5 120.2 no
C5 C6 C1 120.4(3) no
C5 C6 C7 118.9(3) no
C1 C6 C7 120.5(3) no
N1 C7 C6 126.7(3) no
N1 C7 H7 116.6 no
C6 C7 H7 116.6 no
C13 C8 C9 121.1(3) no
C13 C8 N1 118.5(3) no
C9 C8 N1 120.4(3) no
C8 C9 C10 118.9(3) no
C8 C9 H9 120.6 no
C10 C9 H9 120.6 no
C11 C10 C9 120.4(4) no
C11 C10 H10 119.8 no
C9 C10 H10 119.8 no
C10 C11 C12 120.2(3) no
C10 C11 H11 119.9 no
C12 C11 H11 119.9 no
C13 C12 C11 120.4(3) no
C13 C12 H12 119.8 no
C11 C12 H12 119.8 no
C12 C13 C8 119.0(3) no
C12 C13 C14 122.6(3) no
C8 C13 C14 118.4(3) no
N2 C14 C13 108.4(2) no
N2 C14 H14A 110.0 no
C13 C14 H14A 110.0 no
N2 C14 H14B 110.0 no
C13 C14 H14B 110.0 no
H14A C14 H14B 108.4 no
N2 C15 C16 125.8(3) no
N2 C15 H15 117.1 no
C16 C15 H15 117.1 no
C17 C16 C21 120.8(3) no
C17 C16 C15 118.2(3) no
C21 C16 C15 120.7(3) no
C18 C17 C16 120.2(3) no
C18 C17 H17 119.9 no
C16 C17 H17 119.9 no
C17 C18 C19 120.2(3) no
C17 C18 Br2 119.3(3) no
C19 C18 Br2 120.5(3) no
C20 C19 C18 120.5(3) no
C20 C19 H19 119.7 no
C18 C19 H19 119.7 no
C19 C20 C21 121.4(3) no
C19 C20 H20 119.3 no
C21 C20 H20 119.3 no
O2 C21 C16 123.6(3) no
O2 C21 C20 119.6(3) no
C16 C21 C20 116.8(3) no

loop_
_geom_bond_atom_site_label_1
_geom_bond_atom_site_label_2
_geom_bond_site_symmetry_2
_geom_bond_distance
_geom_bond_publ_flag
Br1 C4 . 1.904(3) yes
Br2 C18 . 1.905(3) yes
Ni O1 . 1.850(2) yes
Ni O2 . 1.859(2) yes
Ni N2 . 1.875(3) yes
Ni N1 . 1.901(3) yes
O1 C1 . 1.299(4) yes
O2 C21 . 1.306(4) yes
N1 C7 . 1.299(4) yes
N1 C8 . 1.439(4) no
N2 C15 . 1.286(4) yes
N2 C14 . 1.477(4) no
C1 C6 . 1.414(5) no
C1 C2 . 1.417(4) no
C2 C3 . 1.359(5) no
C2 H2 . 0.9300 no
C3 C4 . 1.392(5) no
C3 H3 . 0.9300 no
C4 C5 . 1.361(4) no
C5 C6 . 1.411(4) no
C5 H5 . 0.9300 no
C6 C7 . 1.416(4) no
C7 H7 . 0.9300 no
C8 C13 . 1.387(4) no
C8 C9 . 1.391(5) no
C9 C10 . 1.391(5) no
C9 H9 . 0.9300 no
C10 C11 . 1.376(5) no
C10 H10 . 0.9300 no
C11 C12 . 1.387(5) no
C11 H11 . 0.9300 no
C12 C13 . 1.387(4) no
C12 H12 . 0.9300 no
C13 C14 . 1.501(5) no
C14 H14A . 0.9700 no
C14 H14B . 0.9700 no
C15 C16 . 1.423(5) no
C15 H15 . 0.9300 no
C16 C17 . 1.401(4) no
C16 C21 . 1.403(4) no
C17 C18 . 1.361(5) no
C17 H17 . 0.9300 no
C18 C19 . 1.382(5) no
C19 C20 . 1.364(5) no
C19 H19 . 0.9300 no
C20 C21 . 1.416(5) no
C20 H20 . 0.9300 no

loop_
_geom_hbond_atom_site_label_D
_geom_hbond_atom_site_label_H
_geom_hbond_atom_site_label_A
_geom_hbond_site_symmetry_A
_geom_hbond_distance_DH
_geom_hbond_distance_HA
_geom_hbond_distance_DA
_geom_hbond_angle_DHA
C9 H9 O2 2_566 0.93 2.68 3.484(4) 145
C14 H14A O2 2_666 0.97 2.51 3.403(4) 152
